data_7718707
loop_
_publ_author_name
'Das, Pranjal'
'Kuilya, Hemrupa'
'Basak, Swati'
'Hazarika, Baisali'
'Ray, Joydeep'
'Sarma, Debajit'
'Choudhury, Diganta'
'Kalita, Apurba'

_publ_section_title
;
 Enhancing electrocatalytic water oxidation: ligand complementarity in
 ternary Cu(II) complexes.
;
_journal_issue 23
_journal_name_full 'Dalton transactions (Cambridge, England : 2003)'
_journal_page_first 9418
_journal_page_last 9426
_journal_paper_doi 10.1039/d5dt00790a
_journal_volume 54
_journal_year 2025
_chemical_absolute_configuration syn
_chemical_compound_source Synthesized
_chemical_formula_moiety 'C24 H21 Cu N5, 2(Cl O4)'
_chemical_formula_sum 'C24 H21 Cl2 Cu N5 O8'
_chemical_formula_weight 641.90
_space_group_crystal_system monoclinic
_space_group_IT_number 14
_space_group_name_Hall '-P 2yn'
_space_group_name_H-M_alt 'P 1 21/n 1'
_atom_sites_solution_hydrogens geom
_atom_sites_solution_primary iterative
_audit_creation_method SHELXL-2019/3
_audit_update_record
;
2025-05-09 deposited with the CCDC.	2025-05-15 downloaded from the CCDC.
;
_cell_angle_alpha 90
_cell_angle_beta 106.596(7)
_cell_angle_gamma 90
_cell_formula_units_Z 4
_cell_length_a 13.234(4)
_cell_length_b 9.107(2)
_cell_length_c 22.063(6)
_cell_measurement_reflns_used 5415
_cell_measurement_temperature 296(2)
_cell_measurement_theta_max 24.828
_cell_measurement_theta_min 1.926
_cell_volume 2548.3(12)
_computing_cell_refinement 'Bruker SAINT'
_computing_data_collection 'Bruker APEX2'
_computing_data_reduction 'Bruker SAINT'
_computing_molecular_graphics 'Bruker SHELXTL'
_computing_publication_material 'Bruker SHELXTL'
_computing_structure_refinement 'SHELXL-2019/2 (Sheldrick, 2019)'
_computing_structure_solution 'SHELXT 2018/2 (Sheldrick, 2018)'
_diffrn_ambient_temperature 296(2)
_diffrn_measured_fraction_theta_full 0.996
_diffrn_measured_fraction_theta_max 0.996
_diffrn_measurement_device_type 'Bruker APEX-II CCD'
_diffrn_measurement_method '\f and \w scans'
_diffrn_radiation_probe x-ray
_diffrn_radiation_type MoK\a
_diffrn_radiation_wavelength 0.71073
_diffrn_reflns_av_R_equivalents 0.0993
_diffrn_reflns_av_unetI/netI 0.0503
_diffrn_reflns_Laue_measured_fraction_full 0.996
_diffrn_reflns_Laue_measured_fraction_max 0.996
_diffrn_reflns_limit_h_max 15
_diffrn_reflns_limit_h_min -15
_diffrn_reflns_limit_k_max 10
_diffrn_reflns_limit_k_min -10
_diffrn_reflns_limit_l_max 26
_diffrn_reflns_limit_l_min -25
_diffrn_reflns_number 49156
_diffrn_reflns_point_group_measured_fraction_full 0.996
_diffrn_reflns_point_group_measured_fraction_max 0.996
_diffrn_reflns_theta_full 24.828
_diffrn_reflns_theta_max 24.828
_diffrn_reflns_theta_min 1.926
_exptl_absorpt_coefficient_mu 1.128
_exptl_absorpt_correction_type none
_exptl_crystal_colour 'metallic dark blue'
_exptl_crystal_density_diffrn 1.673
_exptl_crystal_description block
_exptl_crystal_F_000 1308
_exptl_crystal_recrystallization_method 'Slow evaporation in methanol-water'
_exptl_crystal_size_max 0.12
_exptl_crystal_size_mid 0.10
_exptl_crystal_size_min 0.08
_refine_diff_density_max 0.712
_refine_diff_density_min -0.524
_refine_diff_density_rms 0.080
_refine_ls_extinction_method none
_refine_ls_goodness_of_fit_ref 1.020
_refine_ls_hydrogen_treatment constr
_refine_ls_matrix_type full
_refine_ls_number_parameters 361
_refine_ls_number_reflns 4380
_refine_ls_number_restraints 0
_refine_ls_restrained_S_all 1.020
_refine_ls_R_factor_all 0.0652
_refine_ls_R_factor_gt 0.0411
_refine_ls_shift/su_max 0.000
_refine_ls_shift/su_mean 0.000
_refine_ls_structure_factor_coef Fsqd
_refine_ls_weighting_details 'w=1/[\s^2^(Fo^2^)+(0.0286P)^2^+5.6257P] where P=(Fo^2^+2Fc^2^)/3'
_refine_ls_weighting_scheme calc
_refine_ls_wR_factor_gt 0.0857
_refine_ls_wR_factor_ref 0.0963
_reflns_Friedel_coverage 0.000
_reflns_number_gt 3314
_reflns_number_total 4380
_reflns_threshold_expression 'I > 2\s(I)'
_cod_data_source_file d5dt00790a2.cif
_cod_data_source_block Complex5
_cod_depositor_comments 'Adding full bibliography for 7718704--7718711.cif.'
_cod_original_sg_symbol_H-M 'P 21/n'
_cod_database_code 7718707
_shelx_space_group_comment
;
The symmetry employed for this shelxl refinement is uniquely defined
by the following loop, which should always be used as a source of
symmetry information in preference to the above space-group names.
They are only intended as comments.
;
_shelx_estimated_absorpt_t_min 0.873
_shelx_estimated_absorpt_t_max 0.914

loop_
_space_group_symop_operation_xyz
'x, y, z'
'-x+1/2, y+1/2, -z+1/2'
'-x, -y, -z'
'x-1/2, -y-1/2, z-1/2'

loop_
_atom_site_label
_atom_site_type_symbol
_atom_site_fract_x
_atom_site_fract_y
_atom_site_fract_z
_atom_site_U_iso_or_equiv
_atom_site_adp_type
_atom_site_occupancy
_atom_site_site_symmetry_order
_atom_site_calc_flag
_atom_site_refinement_flags_posn
_atom_site_refinement_flags_adp
_atom_site_refinement_flags_occupancy
_atom_site_disorder_assembly
_atom_site_disorder_group
Cl1 Cl 0.27574(7) 1.08231(10) 0.47019(4) 0.0261(2) Uani 1 1 d . . . . .
Cu1 Cu 0.31683(3) 0.69037(5) 0.59199(2) 0.01860(13) Uani 1 1 d . . . . .
Cl2 Cl 0.06111(7) 0.45745(9) 0.66629(4) 0.0217(2) Uani 1 1 d . . . . .
O1 O 0.2354(3) 1.1851(3) 0.42190(15) 0.0739(13) Uani 1 1 d . . . . .
O2 O 0.3820(3) 1.0472(5) 0.4762(2) 0.0839(13) Uani 1 1 d . . . . .
O3 O 0.2183(3) 0.9492(3) 0.45684(18) 0.0627(10) Uani 1 1 d . . . . .
O4 O 0.2709(4) 1.1407(4) 0.52866(16) 0.0880(15) Uani 1 1 d . . . . .
O5 O 0.1410(2) 0.5690(3) 0.68451(13) 0.0398(8) Uani 1 1 d . . . . .
O6 O -0.0398(2) 0.5189(3) 0.66252(14) 0.0436(8) Uani 1 1 d . . . . .
O7 O 0.0626(2) 0.3997(3) 0.60533(12) 0.0318(7) Uani 1 1 d . . . . .
O8 O 0.0846(2) 0.3425(3) 0.71204(12) 0.0316(7) Uani 1 1 d . . . . .
N5 N 0.2167(2) 0.8379(3) 0.61059(13) 0.0189(7) Uani 1 1 d . . . . .
N4 N 0.1832(2) 0.5929(3) 0.54422(13) 0.0200(7) Uani 1 1 d . . . . .
H14 H 0.158219 0.531417 0.573444 0.024 Uiso 1 1 calc R U . . .
N3 N 0.3592(2) 0.6425(3) 0.51220(14) 0.0205(7) Uani 1 1 d . . . . .
N1 N 0.4483(2) 0.7903(3) 0.64086(13) 0.0195(7) Uani 1 1 d . . . . .
N2 N 0.3818(2) 0.5211(3) 0.65907(13) 0.0189(7) Uani 1 1 d . . . . .
C1 C 0.4802(3) 0.9236(4) 0.63066(18) 0.0275(9) Uani 1 1 d . . . . .
H1 H 0.439964 0.976904 0.596227 0.033 Uiso 1 1 calc R U . . .
C2 C 0.5720(3) 0.9872(4) 0.66973(19) 0.0311(10) Uani 1 1 d . . . . .
H2 H 0.592563 1.080635 0.661085 0.037 Uiso 1 1 calc R U . . .
C3 C 0.6311(3) 0.9102(4) 0.72082(19) 0.0303(9) Uani 1 1 d . . . . .
H3 H 0.691664 0.951941 0.747532 0.036 Uiso 1 1 calc R U . . .
C4 C 0.6007(3) 0.7691(4) 0.73293(17) 0.0216(8) Uani 1 1 d . . . . .
C11 C 0.5080(3) 0.7127(4) 0.69122(16) 0.0177(8) Uani 1 1 d . . . . .
C12 C 0.4716(3) 0.5689(4) 0.70097(16) 0.0187(8) Uani 1 1 d . . . . .
C7 C 0.5306(3) 0.4839(4) 0.75180(17) 0.0240(9) Uani 1 1 d . . . . .
C6 C 0.6239(3) 0.5451(5) 0.79432(18) 0.0300(10) Uani 1 1 d . . . . .
H5 H 0.662569 0.489852 0.828580 0.036 Uiso 1 1 calc R U . . .
C5 C 0.6564(3) 0.6809(5) 0.78541(18) 0.0292(9) Uani 1 1 d . . . . .
H4 H 0.716584 0.718543 0.814106 0.035 Uiso 1 1 calc R U . . .
C8 C 0.4934(3) 0.3426(4) 0.75814(18) 0.0299(9) Uani 1 1 d . . . . .
H6 H 0.529983 0.282273 0.791138 0.036 Uiso 1 1 calc R U . . .
C9 C 0.4032(3) 0.2937(4) 0.71566(18) 0.0316(10) Uani 1 1 d . . . . .
H7 H 0.378157 0.199719 0.719347 0.038 Uiso 1 1 calc R U . . .
C10 C 0.3486(3) 0.3862(4) 0.66649(18) 0.0263(9) Uani 1 1 d . . . . .
H8 H 0.286964 0.352086 0.637984 0.032 Uiso 1 1 calc R U . . .
C13 C 0.4425(3) 0.6939(4) 0.49529(18) 0.0266(9) Uani 1 1 d . . . . .
H9 H 0.491277 0.752298 0.523841 0.032 Uiso 1 1 calc R U . . .
C14 C 0.4587(3) 0.6641(4) 0.43789(19) 0.0329(10) Uani 1 1 d . . . . .
H10 H 0.517247 0.701083 0.427654 0.039 Uiso 1 1 calc R U . . .
C15 C 0.3859(3) 0.5777(5) 0.39582(19) 0.0331(10) Uani 1 1 d . . . . .
H11 H 0.394683 0.556122 0.356435 0.040 Uiso 1 1 calc R U . . .
C16 C 0.3003(3) 0.5236(4) 0.41218(17) 0.0273(9) Uani 1 1 d . . . . .
H12 H 0.250886 0.464560 0.384285 0.033 Uiso 1 1 calc R U . . .
C17 C 0.2889(3) 0.5587(4) 0.47101(17) 0.0209(8) Uani 1 1 d . . . . .
C18 C 0.2001(3) 0.4990(4) 0.49332(17) 0.0246(9) Uani 1 1 d . . . . .
H13B H 0.136201 0.495783 0.458274 0.029 Uiso 1 1 calc R U . . .
H13A H 0.216634 0.399789 0.508970 0.029 Uiso 1 1 calc R U . . .
C19 C 0.1060(3) 0.7118(4) 0.52061(17) 0.0239(8) Uani 1 1 d . . . . .
H15A H 0.035003 0.672507 0.510182 0.029 Uiso 1 1 calc R U . . .
H15B H 0.116787 0.754101 0.482580 0.029 Uiso 1 1 calc R U . . .
C20 C 0.1196(3) 0.8278(4) 0.57047(16) 0.0196(8) Uani 1 1 d . . . . .
C21 C 0.0391(3) 0.9212(4) 0.57383(17) 0.0252(9) Uani 1 1 d . . . . .
H16 H -0.028024 0.911080 0.545925 0.030 Uiso 1 1 calc R U . . .
C22 C 0.0601(3) 1.0298(4) 0.61925(18) 0.0287(9) Uani 1 1 d . . . . .
H17 H 0.008075 1.096536 0.621458 0.034 Uiso 1 1 calc R U . . .
C23 C 0.1601(3) 1.0379(4) 0.66161(18) 0.0296(9) Uani 1 1 d . . . . .
H18 H 0.175698 1.108760 0.693272 0.035 Uiso 1 1 calc R U . . .
C24 C 0.2353(3) 0.9402(4) 0.65613(17) 0.0237(8) Uani 1 1 d . . . . .
H19 H 0.301916 0.944920 0.685063 0.028 Uiso 1 1 calc R U . . .

loop_
_atom_site_aniso_label
_atom_site_aniso_U_11
_atom_site_aniso_U_22
_atom_site_aniso_U_33
_atom_site_aniso_U_23
_atom_site_aniso_U_13
_atom_site_aniso_U_12
Cl1 0.0252(5) 0.0224(5) 0.0293(5) 0.0037(4) 0.0056(4) -0.0016(4)
Cu1 0.0187(2) 0.0155(2) 0.0212(2) -0.00008(19) 0.00501(18) -0.00130(19)
Cl2 0.0246(5) 0.0205(5) 0.0217(5) -0.0011(4) 0.0092(4) -0.0010(4)
O1 0.137(4) 0.0250(17) 0.0383(19) 0.0084(15) -0.010(2) 0.008(2)
O2 0.036(2) 0.084(3) 0.139(4) 0.008(3) 0.036(2) -0.008(2)
O3 0.056(2) 0.0323(18) 0.094(3) 0.0107(19) 0.012(2) -0.0189(16)
O4 0.179(5) 0.054(2) 0.038(2) 0.0038(18) 0.042(3) 0.042(3)
O5 0.0481(19) 0.0317(16) 0.0452(18) -0.0177(14) 0.0223(15) -0.0218(14)
O6 0.0288(17) 0.0514(19) 0.0514(19) 0.0062(16) 0.0129(14) 0.0161(15)
O7 0.0459(18) 0.0324(16) 0.0192(14) -0.0071(12) 0.0124(13) -0.0123(13)
O8 0.0411(17) 0.0299(15) 0.0260(15) 0.0086(12) 0.0130(13) 0.0055(13)
N5 0.0191(16) 0.0154(16) 0.0210(16) 0.0018(13) 0.0038(13) -0.0008(12)
N4 0.0239(17) 0.0188(16) 0.0188(16) -0.0004(13) 0.0084(13) -0.0013(13)
N3 0.0217(17) 0.0166(15) 0.0238(16) 0.0051(13) 0.0076(14) 0.0022(13)
N1 0.0204(16) 0.0157(16) 0.0230(16) 0.0018(13) 0.0072(13) 0.0013(13)
N2 0.0209(17) 0.0160(15) 0.0214(16) 0.0001(13) 0.0086(13) -0.0001(13)
C1 0.026(2) 0.024(2) 0.031(2) 0.0045(17) 0.0072(18) -0.0007(17)
C2 0.030(2) 0.021(2) 0.041(2) 0.0000(18) 0.0089(19) -0.0093(17)
C3 0.022(2) 0.034(2) 0.033(2) -0.0061(19) 0.0061(18) -0.0053(18)
C4 0.0143(19) 0.026(2) 0.026(2) -0.0026(16) 0.0079(16) 0.0026(16)
C11 0.0150(18) 0.0208(19) 0.0199(18) 0.0008(15) 0.0093(15) 0.0041(15)
C12 0.020(2) 0.0180(19) 0.0216(19) -0.0004(15) 0.0114(16) 0.0039(15)
C7 0.025(2) 0.027(2) 0.024(2) 0.0045(17) 0.0125(17) 0.0095(17)
C6 0.027(2) 0.040(3) 0.022(2) 0.0050(18) 0.0062(17) 0.0126(19)
C5 0.020(2) 0.041(2) 0.024(2) -0.0017(19) 0.0030(16) 0.0040(19)
C8 0.040(3) 0.024(2) 0.028(2) 0.0091(17) 0.0129(19) 0.0095(19)
C9 0.045(3) 0.018(2) 0.035(2) 0.0081(18) 0.015(2) 0.0009(19)
C10 0.029(2) 0.019(2) 0.031(2) -0.0004(17) 0.0103(18) -0.0028(17)
C13 0.024(2) 0.023(2) 0.035(2) 0.0087(18) 0.0115(17) 0.0045(17)
C14 0.032(2) 0.035(2) 0.039(2) 0.009(2) 0.023(2) 0.010(2)
C15 0.036(3) 0.039(2) 0.029(2) 0.004(2) 0.019(2) 0.019(2)
C16 0.031(2) 0.028(2) 0.023(2) -0.0014(17) 0.0080(17) 0.0105(18)
C17 0.024(2) 0.0162(18) 0.023(2) 0.0026(16) 0.0079(16) 0.0072(16)
C18 0.029(2) 0.020(2) 0.025(2) -0.0054(16) 0.0075(17) -0.0035(17)
C19 0.021(2) 0.024(2) 0.025(2) -0.0031(16) 0.0041(16) -0.0036(16)
C20 0.0197(19) 0.0179(19) 0.0211(19) 0.0067(15) 0.0057(15) -0.0014(15)
C21 0.021(2) 0.030(2) 0.025(2) 0.0093(18) 0.0079(16) 0.0048(17)
C22 0.031(2) 0.024(2) 0.036(2) 0.0078(18) 0.0172(19) 0.0093(18)
C23 0.039(3) 0.023(2) 0.031(2) -0.0033(18) 0.0157(19) 0.0019(18)
C24 0.025(2) 0.0193(19) 0.026(2) -0.0005(16) 0.0063(17) -0.0013(16)

loop_
_atom_type_symbol
_atom_type_description
_atom_type_scat_dispersion_real
_atom_type_scat_dispersion_imag
_atom_type_scat_source
C C 0.0033 0.0016 'International Tables Vol C Tables 4.2.6.8 and 6.1.1.4'
H H 0.0000 0.0000 'International Tables Vol C Tables 4.2.6.8 and 6.1.1.4'
Cl Cl 0.1484 0.1585 'International Tables Vol C Tables 4.2.6.8 and 6.1.1.4'
Cu Cu 0.3201 1.2651 'International Tables Vol C Tables 4.2.6.8 and 6.1.1.4'
N N 0.0061 0.0033 'International Tables Vol C Tables 4.2.6.8 and 6.1.1.4'
O O 0.0106 0.0060 'International Tables Vol C Tables 4.2.6.8 and 6.1.1.4'

loop_
_geom_angle_atom_site_label_1
_geom_angle_atom_site_label_2
_geom_angle_atom_site_label_3
_geom_angle
_geom_angle_site_symmetry_1
_geom_angle_site_symmetry_3
_geom_angle_publ_flag
O1 Cl1 O2 112.1(3) . . ?
O1 Cl1 O4 109.6(2) . . ?
O2 Cl1 O4 107.6(3) . . ?
O1 Cl1 O3 110.3(2) . . ?
O2 Cl1 O3 106.7(2) . . ?
O4 Cl1 O3 110.5(3) . . ?
N1 Cu1 N4 178.61(12) . . ?
N1 Cu1 N5 96.27(12) . . ?
N4 Cu1 N5 82.43(12) . . ?
N1 Cu1 N3 98.74(12) . . ?
N4 Cu1 N3 82.51(12) . . ?
N5 Cu1 N3 132.71(11) . . ?
N1 Cu1 N2 80.68(11) . . ?
N4 Cu1 N2 99.55(12) . . ?
N5 Cu1 N2 119.90(11) . . ?
N3 Cu1 N2 106.71(11) . . ?
O8 Cl2 O6 109.88(17) . . ?
O8 Cl2 O5 109.08(18) . . ?
O6 Cl2 O5 109.85(18) . . ?
O8 Cl2 O7 109.43(16) . . ?
O6 Cl2 O7 110.39(18) . . ?
O5 Cl2 O7 108.18(16) . . ?
C20 N5 C24 118.6(3) . . ?
C20 N5 Cu1 112.5(2) . . ?
C24 N5 Cu1 128.8(2) . . ?
C19 N4 C18 113.3(3) . . ?
C19 N4 Cu1 106.3(2) . . ?
C18 N4 Cu1 110.8(2) . . ?
C19 N4 H14 108.8 . . ?
C18 N4 H14 108.8 . . ?
Cu1 N4 H14 108.8 . . ?
C17 N3 C13 118.4(3) . . ?
C17 N3 Cu1 113.5(2) . . ?
C13 N3 Cu1 127.9(3) . . ?
C1 N1 C11 118.4(3) . . ?
C1 N1 Cu1 126.8(3) . . ?
C11 N1 Cu1 114.8(2) . . ?
C10 N2 C12 118.0(3) . . ?
C10 N2 Cu1 132.0(3) . . ?
C12 N2 Cu1 110.0(2) . . ?
N1 C1 C2 122.5(4) . . ?
N1 C1 H1 118.8 . . ?
C2 C1 H1 118.8 . . ?
C3 C2 C1 119.2(4) . . ?
C3 C2 H2 120.4 . . ?
C1 C2 H2 120.4 . . ?
C2 C3 C4 120.1(4) . . ?
C2 C3 H3 119.9 . . ?
C4 C3 H3 119.9 . . ?
C3 C4 C11 117.2(3) . . ?
C3 C4 C5 124.3(4) . . ?
C11 C4 C5 118.5(3) . . ?
N1 C11 C4 122.6(3) . . ?
N1 C11 C12 117.1(3) . . ?
C4 C11 C12 120.3(3) . . ?
N2 C12 C7 123.3(3) . . ?
N2 C12 C11 117.3(3) . . ?
C7 C12 C11 119.4(3) . . ?
C8 C7 C12 117.2(4) . . ?
C8 C7 C6 123.6(3) . . ?
C12 C7 C6 119.2(3) . . ?
C5 C6 C7 121.0(4) . . ?
C5 C6 H5 119.5 . . ?
C7 C6 H5 119.5 . . ?
C6 C5 C4 121.6(4) . . ?
C6 C5 H4 119.2 . . ?
C4 C5 H4 119.2 . . ?
C9 C8 C7 119.7(4) . . ?
C9 C8 H6 120.2 . . ?
C7 C8 H6 120.2 . . ?
C8 C9 C10 119.5(4) . . ?
C8 C9 H7 120.3 . . ?
C10 C9 H7 120.3 . . ?
N2 C10 C9 122.4(4) . . ?
N2 C10 H8 118.8 . . ?
C9 C10 H8 118.8 . . ?
N3 C13 C14 123.0(4) . . ?
N3 C13 H9 118.5 . . ?
C14 C13 H9 118.5 . . ?
C13 C14 C15 118.1(4) . . ?
C13 C14 H10 120.9 . . ?
C15 C14 H10 120.9 . . ?
C16 C15 C14 119.9(4) . . ?
C16 C15 H11 120.1 . . ?
C14 C15 H11 120.1 . . ?
C15 C16 C17 118.7(4) . . ?
C15 C16 H12 120.6 . . ?
C17 C16 H12 120.6 . . ?
N3 C17 C16 121.8(3) . . ?
N3 C17 C18 116.2(3) . . ?
C16 C17 C18 121.9(3) . . ?
N4 C18 C17 110.1(3) . . ?
N4 C18 H13B 109.6 . . ?
C17 C18 H13B 109.6 . . ?
N4 C18 H13A 109.6 . . ?
C17 C18 H13A 109.6 . . ?
H13B C18 H13A 108.2 . . ?
N4 C19 C20 109.4(3) . . ?
N4 C19 H15A 109.8 . . ?
C20 C19 H15A 109.8 . . ?
N4 C19 H15B 109.8 . . ?
C20 C19 H15B 109.8 . . ?
H15A C19 H15B 108.2 . . ?
N5 C20 C21 122.1(3) . . ?
N5 C20 C19 115.1(3) . . ?
C21 C20 C19 122.8(3) . . ?
C22 C21 C20 118.9(4) . . ?
C22 C21 H16 120.6 . . ?
C20 C21 H16 120.6 . . ?
C21 C22 C23 118.9(4) . . ?
C21 C22 H17 120.6 . . ?
C23 C22 H17 120.6 . . ?
C24 C23 C22 119.0(4) . . ?
C24 C23 H18 120.5 . . ?
C22 C23 H18 120.5 . . ?
N5 C24 C23 122.4(4) . . ?
N5 C24 H19 118.8 . . ?
C23 C24 H19 118.8 . . ?

loop_
_geom_bond_atom_site_label_1
_geom_bond_atom_site_label_2
_geom_bond_distance
_geom_bond_site_symmetry_2
_geom_bond_publ_flag
Cl1 O1 1.404(3) . ?
Cl1 O2 1.410(4) . ?
Cl1 O4 1.413(3) . ?
Cl1 O3 1.416(3) . ?
Cu1 N1 1.987(3) . ?
Cu1 N4 1.990(3) . ?
Cu1 N5 2.010(3) . ?
Cu1 N3 2.042(3) . ?
Cu1 N2 2.140(3) . ?
Cl2 O8 1.425(3) . ?
Cl2 O6 1.428(3) . ?
Cl2 O5 1.439(3) . ?
Cl2 O7 1.450(3) . ?
N5 C20 1.340(4) . ?
N5 C24 1.341(4) . ?
N4 C19 1.477(4) . ?
N4 C18 1.478(4) . ?
N4 H14 0.9800 . ?
N3 C17 1.338(5) . ?
N3 C13 1.344(5) . ?
N1 C1 1.325(5) . ?
N1 C11 1.363(4) . ?
N2 C10 1.331(4) . ?
N2 C12 1.352(4) . ?
C1 C2 1.398(5) . ?
C1 H1 0.9300 . ?
C2 C3 1.368(5) . ?
C2 H2 0.9300 . ?
C3 C4 1.395(5) . ?
C3 H3 0.9300 . ?
C4 C11 1.404(5) . ?
C4 C5 1.429(5) . ?
C11 C12 1.432(5) . ?
C12 C7 1.402(5) . ?
C7 C8 1.399(5) . ?
C7 C6 1.433(5) . ?
C6 C5 1.342(6) . ?
C6 H5 0.9300 . ?
C5 H4 0.9300 . ?
C8 C9 1.365(6) . ?
C8 H6 0.9300 . ?
C9 C10 1.400(5) . ?
C9 H7 0.9300 . ?
C10 H8 0.9300 . ?
C13 C14 1.371(5) . ?
C13 H9 0.9300 . ?
C14 C15 1.377(6) . ?
C14 H10 0.9300 . ?
C15 C16 1.376(6) . ?
C15 H11 0.9300 . ?
C16 C17 1.386(5) . ?
C16 H12 0.9300 . ?
C17 C18 1.500(5) . ?
C18 H13B 0.9700 . ?
C18 H13A 0.9700 . ?
C19 C20 1.499(5) . ?
C19 H15A 0.9700 . ?
C19 H15B 0.9700 . ?
C20 C21 1.381(5) . ?
C21 C22 1.379(5) . ?
C21 H16 0.9300 . ?
C22 C23 1.387(5) . ?
C22 H17 0.9300 . ?
C23 C24 1.366(5) . ?
C23 H18 0.9300 . ?
C24 H19 0.9300 . ?

loop_
_geom_torsion_atom_site_label_1
_geom_torsion_atom_site_label_2
_geom_torsion_atom_site_label_3
_geom_torsion_atom_site_label_4
_geom_torsion
_geom_torsion_site_symmetry_1
_geom_torsion_site_symmetry_2
_geom_torsion_site_symmetry_3
_geom_torsion_site_symmetry_4
_geom_torsion_publ_flag
C11 N1 C1 C2 -0.4(5) . . . . ?
Cu1 N1 C1 C2 176.9(3) . . . . ?
N1 C1 C2 C3 -0.6(6) . . . . ?
C1 C2 C3 C4 1.1(6) . . . . ?
C2 C3 C4 C11 -0.6(5) . . . . ?
C2 C3 C4 C5 -179.2(4) . . . . ?
C1 N1 C11 C4 0.9(5) . . . . ?
Cu1 N1 C11 C4 -176.7(3) . . . . ?
C1 N1 C11 C12 -179.9(3) . . . . ?
Cu1 N1 C11 C12 2.4(4) . . . . ?
C3 C4 C11 N1 -0.4(5) . . . . ?
C5 C4 C11 N1 178.2(3) . . . . ?
C3 C4 C11 C12 -179.6(3) . . . . ?
C5 C4 C11 C12 -0.9(5) . . . . ?
C10 N2 C12 C7 -0.5(5) . . . . ?
Cu1 N2 C12 C7 178.0(3) . . . . ?
C10 N2 C12 C11 178.1(3) . . . . ?
Cu1 N2 C12 C11 -3.3(4) . . . . ?
N1 C11 C12 N2 0.8(5) . . . . ?
C4 C11 C12 N2 -180.0(3) . . . . ?
N1 C11 C12 C7 179.5(3) . . . . ?
C4 C11 C12 C7 -1.3(5) . . . . ?
N2 C12 C7 C8 0.5(5) . . . . ?
C11 C12 C7 C8 -178.1(3) . . . . ?
N2 C12 C7 C6 -179.0(3) . . . . ?
C11 C12 C7 C6 2.4(5) . . . . ?
C8 C7 C6 C5 179.3(4) . . . . ?
C12 C7 C6 C5 -1.2(5) . . . . ?
C7 C6 C5 C4 -1.0(6) . . . . ?
C3 C4 C5 C6 -179.3(4) . . . . ?
C11 C4 C5 C6 2.1(5) . . . . ?
C12 C7 C8 C9 0.0(5) . . . . ?
C6 C7 C8 C9 179.5(4) . . . . ?
C7 C8 C9 C10 -0.4(6) . . . . ?
C12 N2 C10 C9 0.0(5) . . . . ?
Cu1 N2 C10 C9 -178.2(3) . . . . ?
C8 C9 C10 N2 0.5(6) . . . . ?
C17 N3 C13 C14 -0.1(5) . . . . ?
Cu1 N3 C13 C14 -174.3(3) . . . . ?
N3 C13 C14 C15 0.2(6) . . . . ?
C13 C14 C15 C16 -0.3(6) . . . . ?
C14 C15 C16 C17 0.5(6) . . . . ?
C13 N3 C17 C16 0.3(5) . . . . ?
Cu1 N3 C17 C16 175.3(3) . . . . ?
C13 N3 C17 C18 177.5(3) . . . . ?
Cu1 N3 C17 C18 -7.5(4) . . . . ?
C15 C16 C17 N3 -0.5(5) . . . . ?
C15 C16 C17 C18 -177.5(3) . . . . ?
C19 N4 C18 C17 90.7(4) . . . . ?
Cu1 N4 C18 C17 -28.6(3) . . . . ?
N3 C17 C18 N4 23.9(4) . . . . ?
C16 C17 C18 N4 -158.9(3) . . . . ?
C18 N4 C19 C20 -161.5(3) . . . . ?
Cu1 N4 C19 C20 -39.6(3) . . . . ?
C24 N5 C20 C21 1.4(5) . . . . ?
Cu1 N5 C20 C21 -178.4(3) . . . . ?
C24 N5 C20 C19 179.3(3) . . . . ?
Cu1 N5 C20 C19 -0.5(4) . . . . ?
N4 C19 C20 N5 27.2(4) . . . . ?
N4 C19 C20 C21 -155.0(3) . . . . ?
N5 C20 C21 C22 1.1(5) . . . . ?
C19 C20 C21 C22 -176.6(3) . . . . ?
C20 C21 C22 C23 -2.5(5) . . . . ?
C21 C22 C23 C24 1.5(6) . . . . ?
C20 N5 C24 C23 -2.5(5) . . . . ?
Cu1 N5 C24 C23 177.2(3) . . . . ?
C22 C23 C24 N5 1.1(6) . . . . ?
